data_7122200
loop_
_publ_author_name
'Li, Huaifeng'
'Gon\,calves, Th\'eo P'
'Zhao, Qianyi'
'Gong, Dirong'
'Lai, Zhiping'
'Wang, Zhixiang'
'Zheng, Junrong'
'Huang, Kuo-Wei'

_publ_section_title
;
 Diverse catalytic reactivity of a dearomatized PN<sup>3</sup>P*-nickel
 hydride pincer complex towards CO<sub>2</sub> reduction.
;
_journal_issue 81
_journal_name_full 'Chemical communications (Cambridge, England)'
_journal_page_first 11395
_journal_page_last 11398
_journal_paper_doi 10.1039/c8cc05948a
_journal_volume 54
_journal_year 2018
_chemical_formula_moiety 'C21 H41 N3 Ni P2'
_chemical_formula_sum 'C21 H41 N3 Ni P2'
_chemical_formula_weight 456.22
_chemical_melting_point ?
_chemical_name_common GDR-NiH(t-Bu)2
_space_group_IT_number 61
_space_group_name_Hall '-P 2ac 2ab'
_space_group_name_H-M_alt 'P b c a'
_symmetry_cell_setting orthorhombic
_symmetry_space_group_name_Hall '-P 2ac 2ab'
_symmetry_space_group_name_H-M 'P b c a'
_atom_sites_solution_hydrogens geom
_atom_sites_solution_primary direct
_atom_sites_solution_secondary difmap
_audit_block_doi 10.5517/ccdc.csd.cc1mjtnm
_audit_creation_method SHELXL-97
_audit_update_record
;
2016-09-21 deposited with the CCDC.
2018-08-20 downloaded from the CCDC.
;
_cell_angle_alpha 90.00
_cell_angle_beta 90.00
_cell_angle_gamma 90.00
_cell_formula_units_Z 8
_cell_length_a 11.1132(4)
_cell_length_b 15.6569(6)
_cell_length_c 28.2950(12)
_cell_measurement_reflns_used 9867
_cell_measurement_temperature 173(2)
_cell_measurement_theta_max 0.9128
_cell_measurement_theta_min 0.7680
_cell_volume 4923.3(3)
_computing_structure_refinement 'SHELXL-97 (Sheldrick, 1997)'
_computing_structure_solution 'SHELXS-97 (Sheldrick, 1990)'
_diffrn_ambient_temperature 173(2)
_diffrn_measured_fraction_theta_full 0.998
_diffrn_measured_fraction_theta_max 0.938
_diffrn_measurement_device_type 'Bruker SMART APEX CCD'
_diffrn_measurement_method '\w scan'
_diffrn_radiation_monochromator graphite
_diffrn_radiation_source 'fine-focus sealed tube'
_diffrn_radiation_type MoK\a
_diffrn_radiation_wavelength 0.71073
_diffrn_reflns_av_R_equivalents 0.0389
_diffrn_reflns_av_sigmaI/netI 0.0281
_diffrn_reflns_limit_h_max 14
_diffrn_reflns_limit_h_min -14
_diffrn_reflns_limit_k_max 21
_diffrn_reflns_limit_k_min -19
_diffrn_reflns_limit_l_max 37
_diffrn_reflns_limit_l_min -37
_diffrn_reflns_number 30459
_diffrn_reflns_theta_full 25.00
_diffrn_reflns_theta_max 28.75
_diffrn_reflns_theta_min 3.12
_diffrn_standards_decay_% none
_diffrn_standards_interval_count none
_diffrn_standards_interval_time none
_diffrn_standards_number none
_exptl_absorpt_coefficient_mu 0.929
_exptl_absorpt_correction_T_max 0.9128
_exptl_absorpt_correction_T_min 0.7680
_exptl_absorpt_correction_type empirical
_exptl_absorpt_process_details SADABS
_exptl_crystal_colour Green
_exptl_crystal_density_diffrn 1.231
_exptl_crystal_density_method 'not measured'
_exptl_crystal_description square
_exptl_crystal_F_000 1968
_exptl_crystal_size_max 0.30
_exptl_crystal_size_mid 0.20
_exptl_crystal_size_min 0.10
_refine_diff_density_max 0.380
_refine_diff_density_min -0.281
_refine_diff_density_rms 0.057
_refine_ls_extinction_method none
_refine_ls_goodness_of_fit_ref 1.049
_refine_ls_hydrogen_treatment mixed
_refine_ls_matrix_type full
_refine_ls_number_parameters 248
_refine_ls_number_reflns 5979
_refine_ls_number_restraints 0
_refine_ls_restrained_S_all 1.049
_refine_ls_R_factor_all 0.0508
_refine_ls_R_factor_gt 0.0391
_refine_ls_shift/su_max 0.001
_refine_ls_shift/su_mean 0.000
_refine_ls_structure_factor_coef Fsqd
_refine_ls_weighting_details 'calc w=1/[\s^2^(Fo^2^)+(0.0451P)^2^+3.4626P] where P=(Fo^2^+2Fc^2^)/3'
_refine_ls_weighting_scheme calc
_refine_ls_wR_factor_gt 0.0982
_refine_ls_wR_factor_ref 0.1055
_reflns_number_gt 4935
_reflns_number_total 5979
_reflns_threshold_expression >2sigma(I)
_cod_data_source_file c8cc05948a2.cif
_cod_data_source_block o
_cod_depositor_comments
;
The following automatic conversions were performed:

'_chemical_melting_point' value 'not measured' was changed to '?' -
the value is undefined or not given.

'_symmetry_cell_setting' value 'Orthorhombic' changed to
'orthorhombic' according to
/home/data/users/saulius/crontab/automatic-downloads/rss-feeds/RSC/lib/dictionaries/cif_core.dic
dictionary named 'cif_core.dic' version 2.4.2 from 2011-04-26.

Automatic conversion script
Id: cif_fix_values 4973 2017-02-22 13:04:09Z antanas 

 Adding full bibliography for 7122200--7122202.cif.
;
_cod_original_sg_symbol_H-M Pbca
_cod_database_code 7122200

loop_
_symmetry_equiv_pos_as_xyz
'x, y, z'
'-x+1/2, -y, z+1/2'
'-x, y+1/2, -z+1/2'
'x+1/2, -y+1/2, -z'
'-x, -y, -z'
'x-1/2, y, -z-1/2'
'x, -y-1/2, z-1/2'
'-x-1/2, y-1/2, z'

loop_
_atom_site_label
_atom_site_type_symbol
_atom_site_fract_x
_atom_site_fract_y
_atom_site_fract_z
_atom_site_U_iso_or_equiv
_atom_site_adp_type
_atom_site_occupancy
_atom_site_symmetry_multiplicity
_atom_site_calc_flag
_atom_site_refinement_flags
Ni1 Ni 0.92324(2) 0.167385(17) 0.621156(9) 0.02945(9) Uani 1 1 d .
P2 P 1.10685(5) 0.18007(4) 0.598869(19) 0.03247(13) Uani 1 1 d .
P1 P 0.75054(5) 0.14046(3) 0.651493(18) 0.02853(12) Uani 1 1 d .
N1 N 0.79496(17) 0.07416(12) 0.69586(6) 0.0367(4) Uani 1 1 d .
H1A H 0.7441 0.0557 0.7164 0.044 Uiso 1 1 calc R
N2 N 0.98740(16) 0.09163(11) 0.66717(6) 0.0306(4) Uani 1 1 d .
N3 N 1.18265(16) 0.11942(13) 0.63739(7) 0.0379(4) Uani 1 1 d .
C1 C 0.91453(19) 0.05069(13) 0.69810(7) 0.0313(4) Uani 1 1 d .
C3 C 1.0794(2) -0.02852(14) 0.72830(8) 0.0416(5) Uani 1 1 d .
H3B H 1.1101 -0.0706 0.7481 0.050 Uiso 1 1 calc R
C2 C 0.9570(2) -0.01024(14) 0.72974(7) 0.0376(5) Uani 1 1 d .
H2A H 0.9059 -0.0375 0.7509 0.045 Uiso 1 1 calc R
C4 C 1.1559(2) 0.01363(14) 0.69853(8) 0.0397(5) Uani 1 1 d .
H4A H 1.2377 0.0012 0.6990 0.048 Uiso 1 1 calc R
C5 C 1.11109(19) 0.07637(14) 0.66682(7) 0.0327(4) Uani 1 1 d .
C21 C 1.1146(3) 0.32104(17) 0.65308(10) 0.0538(7) Uani 1 1 d .
H21A H 1.1429 0.3777 0.6598 0.081 Uiso 1 1 calc R
H21B H 1.1375 0.2834 0.6783 0.081 Uiso 1 1 calc R
H21C H 1.0285 0.3217 0.6502 0.081 Uiso 1 1 calc R
C17 C 1.0631(3) 0.16842(19) 0.50127(9) 0.0628(8) Uani 1 1 d .
H17A H 1.0835 0.1427 0.4715 0.094 Uiso 1 1 calc R
H17B H 1.0751 0.2290 0.4994 0.094 Uiso 1 1 calc R
H17C H 0.9803 0.1568 0.5085 0.094 Uiso 1 1 calc R
C18 C 1.1706(2) 0.28945(15) 0.60640(8) 0.0411(5) Uani 1 1 d .
C6 C 0.6484(2) 0.07358(14) 0.61443(7) 0.0354(5) Uani 1 1 d .
C10 C 0.6724(2) 0.22934(14) 0.68249(8) 0.0368(5) Uani 1 1 d .
C14 C 1.1433(2) 0.13131(17) 0.54019(8) 0.0447(6) Uani 1 1 d .
C13 C 0.5692(2) 0.20349(18) 0.71478(10) 0.0510(6) Uani 1 1 d .
H13A H 0.5351 0.2536 0.7291 0.076 Uiso 1 1 calc R
H13B H 0.5988 0.1660 0.7390 0.076 Uiso 1 1 calc R
H13C H 0.5086 0.1746 0.6966 0.076 Uiso 1 1 calc R
C12 C 0.6256(3) 0.29283(17) 0.64536(11) 0.0623(8) Uani 1 1 d .
H12A H 0.5851 0.3391 0.6609 0.093 Uiso 1 1 calc R
H12B H 0.5704 0.2643 0.6246 0.093 Uiso 1 1 calc R
H12C H 0.6920 0.3148 0.6274 0.093 Uiso 1 1 calc R
C20 C 1.1316(3) 0.34940(17) 0.56655(10) 0.0548(7) Uani 1 1 d .
H20A H 1.1658 0.4049 0.5716 0.082 Uiso 1 1 calc R
H20B H 1.0454 0.3537 0.5662 0.082 Uiso 1 1 calc R
H20C H 1.1591 0.3272 0.5368 0.082 Uiso 1 1 calc R
C19 C 1.3072(2) 0.2900(2) 0.61197(12) 0.0619(8) Uani 1 1 d .
H19A H 1.3347 0.3477 0.6158 0.093 Uiso 1 1 calc R
H19B H 1.3437 0.2655 0.5844 0.093 Uiso 1 1 calc R
H19C H 1.3292 0.2572 0.6393 0.093 Uiso 1 1 calc R
C16 C 1.1124(3) 0.03728(17) 0.54577(10) 0.0560(7) Uani 1 1 d .
H16A H 1.1287 0.0079 0.5167 0.084 Uiso 1 1 calc R
H16B H 1.0287 0.0315 0.5535 0.084 Uiso 1 1 calc R
H16C H 1.1604 0.0130 0.5706 0.084 Uiso 1 1 calc R
C15 C 1.2757(3) 0.1398(3) 0.52720(12) 0.0937(14) Uani 1 1 d .
H15A H 1.2894 0.1144 0.4968 0.141 Uiso 1 1 calc R
H15B H 1.3240 0.1113 0.5505 0.141 Uiso 1 1 calc R
H15C H 1.2972 0.1992 0.5261 0.141 Uiso 1 1 calc R
C9 C 0.5341(3) 0.0441(2) 0.63844(11) 0.0790(11) Uani 1 1 d .
H9A H 0.4876 0.0104 0.6168 0.119 Uiso 1 1 calc R
H9B H 0.4880 0.0930 0.6481 0.119 Uiso 1 1 calc R
H9C H 0.5541 0.0103 0.6656 0.119 Uiso 1 1 calc R
C11 C 0.7694(3) 0.2724(2) 0.71202(13) 0.0797(11) Uani 1 1 d .
H11A H 0.7349 0.3194 0.7291 0.120 Uiso 1 1 calc R
H11B H 0.8320 0.2931 0.6916 0.120 Uiso 1 1 calc R
H11C H 0.8025 0.2320 0.7339 0.120 Uiso 1 1 calc R
C8 C 0.7236(3) -0.0034(2) 0.60111(15) 0.0922(13) Uani 1 1 d .
H8A H 0.6768 -0.0411 0.5816 0.138 Uiso 1 1 calc R
H8B H 0.7480 -0.0330 0.6292 0.138 Uiso 1 1 calc R
H8C H 0.7936 0.0150 0.5840 0.138 Uiso 1 1 calc R
C7 C 0.6158(3) 0.1212(2) 0.56961(11) 0.0761(10) Uani 1 1 d .
H7A H 0.5634 0.0865 0.5507 0.114 Uiso 1 1 calc R
H7B H 0.6876 0.1339 0.5521 0.114 Uiso 1 1 calc R
H7C H 0.5756 0.1735 0.5776 0.114 Uiso 1 1 calc R
H H 0.874(2) 0.2250(16) 0.5862(9) 0.049(7) Uiso 1 1 d .

loop_
_atom_site_aniso_label
_atom_site_aniso_U_11
_atom_site_aniso_U_22
_atom_site_aniso_U_33
_atom_site_aniso_U_23
_atom_site_aniso_U_13
_atom_site_aniso_U_12
Ni1 0.02776(15) 0.03296(16) 0.02765(15) 0.00598(10) -0.00091(10) 0.00140(10)
P2 0.0281(3) 0.0391(3) 0.0302(3) 0.0000(2) -0.0002(2) -0.0009(2)
P1 0.0297(3) 0.0293(3) 0.0266(2) 0.00301(19) -0.0002(2) 0.0001(2)
N1 0.0357(10) 0.0446(11) 0.0298(9) 0.0130(8) 0.0010(7) -0.0008(8)
N2 0.0343(9) 0.0309(9) 0.0266(8) 0.0006(7) -0.0039(7) 0.0036(7)
N3 0.0308(10) 0.0459(11) 0.0369(10) -0.0015(8) -0.0030(8) 0.0050(8)
C1 0.0409(11) 0.0293(10) 0.0238(9) -0.0012(8) -0.0041(8) 0.0001(8)
C3 0.0592(15) 0.0307(11) 0.0349(11) -0.0004(9) -0.0134(10) 0.0119(10)
C2 0.0536(14) 0.0310(11) 0.0283(10) 0.0034(8) -0.0060(9) 0.0000(10)
C4 0.0424(13) 0.0400(12) 0.0366(11) -0.0066(9) -0.0118(10) 0.0131(10)
C5 0.0357(11) 0.0343(11) 0.0281(10) -0.0076(8) -0.0063(8) 0.0059(9)
C21 0.0660(18) 0.0462(15) 0.0493(15) -0.0119(12) 0.0023(13) -0.0062(12)
C17 0.095(2) 0.0590(18) 0.0340(13) 0.0020(12) -0.0088(14) -0.0105(16)
C18 0.0379(12) 0.0420(13) 0.0433(12) -0.0024(10) 0.0003(10) -0.0062(10)
C6 0.0385(12) 0.0366(11) 0.0311(10) -0.0020(9) -0.0029(9) -0.0035(9)
C10 0.0356(11) 0.0336(11) 0.0412(12) -0.0054(9) 0.0046(9) -0.0018(9)
C14 0.0411(13) 0.0578(15) 0.0352(12) -0.0092(11) 0.0023(10) -0.0032(11)
C13 0.0522(15) 0.0488(15) 0.0520(15) 0.0005(12) 0.0169(12) 0.0063(12)
C12 0.077(2) 0.0376(14) 0.0721(19) 0.0116(13) 0.0223(16) 0.0184(13)
C20 0.0593(17) 0.0476(15) 0.0575(16) 0.0073(12) 0.0020(13) -0.0077(12)
C19 0.0422(15) 0.0604(18) 0.083(2) -0.0074(15) -0.0082(14) -0.0129(13)
C16 0.0703(18) 0.0508(15) 0.0467(14) -0.0159(12) -0.0112(13) 0.0106(13)
C15 0.0548(19) 0.151(4) 0.075(2) -0.061(2) 0.0271(17) -0.025(2)
C9 0.077(2) 0.109(3) 0.0512(17) -0.0150(18) 0.0091(16) -0.057(2)
C11 0.0479(17) 0.088(2) 0.104(3) -0.063(2) -0.0012(17) -0.0049(15)
C8 0.083(2) 0.068(2) 0.126(3) -0.062(2) -0.035(2) 0.0219(18)
C7 0.092(2) 0.083(2) 0.0533(17) 0.0195(16) -0.0361(17) -0.0295(19)

loop_
_atom_type_symbol
_atom_type_description
_atom_type_scat_dispersion_real
_atom_type_scat_dispersion_imag
_atom_type_scat_source
C C 0.0033 0.0016 'International Tables Vol C Tables 4.2.6.8 and 6.1.1.4'
H H 0.0000 0.0000 'International Tables Vol C Tables 4.2.6.8 and 6.1.1.4'
N N 0.0061 0.0033 'International Tables Vol C Tables 4.2.6.8 and 6.1.1.4'
P P 0.1023 0.0942 'International Tables Vol C Tables 4.2.6.8 and 6.1.1.4'
Ni Ni 0.3393 1.1124 'International Tables Vol C Tables 4.2.6.8 and 6.1.1.4'

loop_
_geom_angle_atom_site_label_1
_geom_angle_atom_site_label_2
_geom_angle_atom_site_label_3
_geom_angle
N2 Ni1 P1 86.49(6)
N2 Ni1 P2 84.39(6)
P1 Ni1 P2 170.88(2)
N2 Ni1 H 179.7(10)
P1 Ni1 H 93.2(10)
P2 Ni1 H 95.9(10)
N3 P2 C18 104.79(10)
N3 P2 C14 103.73(11)
C18 P2 C14 113.17(11)
N3 P2 Ni1 103.59(7)
C18 P2 Ni1 114.37(8)
C14 P2 Ni1 115.41(8)
N1 P1 C10 104.12(10)
N1 P1 C6 104.39(10)
C10 P1 C6 113.61(10)
N1 P1 Ni1 98.95(7)
C10 P1 Ni1 117.36(7)
C6 P1 Ni1 115.45(7)
C1 N1 P1 118.39(14)
C1 N1 H1A 120.8
P1 N1 H1A 120.8
C1 N2 C5 120.86(18)
C1 N2 Ni1 120.94(14)
C5 N2 Ni1 118.14(14)
C5 N3 P2 113.15(15)
N2 C1 N1 114.84(17)
N2 C1 C2 122.5(2)
N1 C1 C2 122.6(2)
C4 C3 C2 121.8(2)
C4 C3 H3B 119.1
C2 C3 H3B 119.1
C3 C2 C1 117.0(2)
C3 C2 H2A 121.5
C1 C2 H2A 121.5
C3 C4 C5 120.3(2)
C3 C4 H4A 119.8
C5 C4 H4A 119.8
N3 C5 N2 120.34(19)
N3 C5 C4 122.3(2)
N2 C5 C4 117.3(2)
C18 C21 H21A 109.5
C18 C21 H21B 109.5
H21A C21 H21B 109.5
C18 C21 H21C 109.5
H21A C21 H21C 109.5
H21B C21 H21C 109.5
C14 C17 H17A 109.5
C14 C17 H17B 109.5
H17A C17 H17B 109.5
C14 C17 H17C 109.5
H17A C17 H17C 109.5
H17B C17 H17C 109.5
C19 C18 C20 110.8(2)
C19 C18 C21 108.1(2)
C20 C18 C21 108.7(2)
C19 C18 P2 113.26(18)
C20 C18 P2 111.80(17)
C21 C18 P2 103.84(16)
C9 C6 C8 109.4(3)
C9 C6 C7 109.0(2)
C8 C6 C7 108.4(3)
C9 C6 P1 115.43(17)
C8 C6 P1 104.52(18)
C7 C6 P1 109.84(17)
C13 C10 C11 108.8(2)
C13 C10 C12 109.1(2)
C11 C10 C12 109.2(2)
C13 C10 P1 115.86(17)
C11 C10 P1 105.07(17)
C12 C10 P1 108.64(16)
C16 C14 C15 109.2(3)
C16 C14 C17 108.1(2)
C15 C14 C17 110.9(3)
C16 C14 P2 104.71(17)
C15 C14 P2 112.82(18)
C17 C14 P2 110.90(18)
C10 C13 H13A 109.5
C10 C13 H13B 109.5
H13A C13 H13B 109.5
C10 C13 H13C 109.5
H13A C13 H13C 109.5
H13B C13 H13C 109.5
C10 C12 H12A 109.5
C10 C12 H12B 109.5
H12A C12 H12B 109.5
C10 C12 H12C 109.5
H12A C12 H12C 109.5
H12B C12 H12C 109.5
C18 C20 H20A 109.5
C18 C20 H20B 109.5
H20A C20 H20B 109.5
C18 C20 H20C 109.5
H20A C20 H20C 109.5
H20B C20 H20C 109.5
C18 C19 H19A 109.5
C18 C19 H19B 109.5
H19A C19 H19B 109.5
C18 C19 H19C 109.5
H19A C19 H19C 109.5
H19B C19 H19C 109.5
C14 C16 H16A 109.5
C14 C16 H16B 109.5
H16A C16 H16B 109.5
C14 C16 H16C 109.5
H16A C16 H16C 109.5
H16B C16 H16C 109.5
C14 C15 H15A 109.5
C14 C15 H15B 109.5
H15A C15 H15B 109.5
C14 C15 H15C 109.5
H15A C15 H15C 109.5
H15B C15 H15C 109.5
C6 C9 H9A 109.5
C6 C9 H9B 109.5
H9A C9 H9B 109.5
C6 C9 H9C 109.5
H9A C9 H9C 109.5
H9B C9 H9C 109.5
C10 C11 H11A 109.5
C10 C11 H11B 109.5
H11A C11 H11B 109.5
C10 C11 H11C 109.5
H11A C11 H11C 109.5
H11B C11 H11C 109.5
C6 C8 H8A 109.5
C6 C8 H8B 109.5
H8A C8 H8B 109.5
C6 C8 H8C 109.5
H8A C8 H8C 109.5
H8B C8 H8C 109.5
C6 C7 H7A 109.5
C6 C7 H7B 109.5
H7A C7 H7B 109.5
C6 C7 H7C 109.5
H7A C7 H7C 109.5
H7B C7 H7C 109.5

loop_
_geom_bond_atom_site_label_1
_geom_bond_atom_site_label_2
_geom_bond_distance
Ni1 N2 1.9001(16)
Ni1 P1 2.1443(6)
Ni1 P2 2.1449(6)
Ni1 H 1.45(2)
P2 N3 1.6730(19)
P2 C18 1.866(2)
P2 C14 1.872(2)
P1 N1 1.7022(17)
P1 C10 1.860(2)
P1 C6 1.867(2)
N1 C1 1.380(3)
N1 H1A 0.8600
N2 C1 1.354(3)
N2 C5 1.395(3)
N3 C5 1.334(3)
C1 C2 1.391(3)
C3 C4 1.367(3)
C3 C2 1.390(3)
C3 H3B 0.9300
C2 H2A 0.9300
C4 C5 1.421(3)
C4 H4A 0.9300
C21 C18 1.541(3)
C21 H21A 0.9600
C21 H21B 0.9600
C21 H21C 0.9600
C17 C14 1.532(4)
C17 H17A 0.9600
C17 H17B 0.9600
C17 H17C 0.9600
C18 C19 1.527(4)
C18 C20 1.530(4)
C6 C9 1.512(4)
C6 C8 1.514(4)
C6 C7 1.515(3)
C10 C13 1.521(3)
C10 C11 1.522(3)
C10 C12 1.537(3)
C14 C16 1.520(4)
C14 C15 1.522(4)
C13 H13A 0.9600
C13 H13B 0.9600
C13 H13C 0.9600
C12 H12A 0.9600
C12 H12B 0.9600
C12 H12C 0.9600
C20 H20A 0.9600
C20 H20B 0.9600
C20 H20C 0.9600
C19 H19A 0.9600
C19 H19B 0.9600
C19 H19C 0.9600
C16 H16A 0.9600
C16 H16B 0.9600
C16 H16C 0.9600
C15 H15A 0.9600
C15 H15B 0.9600
C15 H15C 0.9600
C9 H9A 0.9600
C9 H9B 0.9600
C9 H9C 0.9600
C11 H11A 0.9600
C11 H11B 0.9600
C11 H11C 0.9600
C8 H8A 0.9600
C8 H8B 0.9600
C8 H8C 0.9600
C7 H7A 0.9600
C7 H7B 0.9600
C7 H7C 0.9600
